data_4302301
loop_
_publ_author_name
'Struthers, Harriet'
'Hagenbach, Adelheid'
'Abram, Ulrich'
'Schibli, Roger'

_publ_section_title
;
 Organometallic [Re(CO)3]+ and [Re(CO)2(NO)]2+ Labeled Substrates for
 Human Thymidine Kinase 1
;
_journal_coden_ASTM INOCAJ
_journal_issue 12
_journal_name_full 'Inorganic Chemistry'
_journal_page_first 5154
_journal_page_last 5163
_journal_paper_doi 10.1021/ic9000126
_journal_volume 48
_journal_year 2009
_chemical_formula_moiety 'C9 H13 N2 O6 Re S'
_chemical_formula_sum 'C9 H13 N2 O6 Re S'
_chemical_formula_weight 463.47
_chemical_name_systematic
;
Carbonylnitrosyl(3-thiapentyliminodiacetato-O,O',N,S)rhenium(I)
;
_space_group_IT_number 14
_symmetry_cell_setting monoclinic
_symmetry_space_group_name_Hall '-P 2ybc'
_symmetry_space_group_name_H-M 'P 1 21/c 1'
_atom_sites_solution_hydrogens geom
_atom_sites_solution_primary direct
_atom_sites_solution_secondary difmap
_audit_creation_method SHELXL-97
_cell_angle_alpha 90.00
_cell_angle_beta 106.83(1)
_cell_angle_gamma 90.00
_cell_formula_units_Z 4
_cell_length_a 13.419(1)
_cell_length_b 6.827(1)
_cell_length_c 14.785(1)
_cell_measurement_reflns_used 3082
_cell_measurement_temperature 200(2)
_cell_measurement_theta_max 23.04
_cell_measurement_theta_min 5.23
_cell_volume 1296.5(2)
_computing_cell_refinement 'STOE X-AREA'
_computing_data_collection 'STOE X-AREA'
_computing_data_reduction 'STOE X-RED'
_computing_molecular_graphics ORTEP
_computing_publication_material WINGX
_computing_structure_refinement 'SHELXL-97 (Sheldrick, 1997)'
_computing_structure_solution SHELXS-97
_diffrn_ambient_temperature 200(2)
_diffrn_detector_area_resol_mean 6.67
_diffrn_measured_fraction_theta_full 0.958
_diffrn_measured_fraction_theta_max 0.958
_diffrn_measurement_device_type 'STOE IPDS 2T'
_diffrn_measurement_method 'rotation method'
_diffrn_radiation_monochromator graphite
_diffrn_radiation_source 'fine-focus sealed tube'
_diffrn_radiation_type MoK\a
_diffrn_radiation_wavelength 0.71073
_diffrn_reflns_av_R_equivalents 0.0747
_diffrn_reflns_av_sigmaI/netI 0.0640
_diffrn_reflns_limit_h_max 18
_diffrn_reflns_limit_h_min -15
_diffrn_reflns_limit_k_max 9
_diffrn_reflns_limit_k_min -9
_diffrn_reflns_limit_l_max 18
_diffrn_reflns_limit_l_min -20
_diffrn_reflns_number 9112
_diffrn_reflns_theta_full 29.48
_diffrn_reflns_theta_max 29.48
_diffrn_reflns_theta_min 2.88
_diffrn_standards_decay_% 0
_exptl_absorpt_coefficient_mu 9.558
_exptl_absorpt_correction_T_max 0.847
_exptl_absorpt_correction_T_min 0.328
_exptl_absorpt_correction_type integration
_exptl_absorpt_process_details numerical
_exptl_crystal_colour yellow
_exptl_crystal_density_diffrn 2.375
_exptl_crystal_density_method 'not measured'
_exptl_crystal_description needle
_exptl_crystal_F_000 880
_exptl_crystal_size_max .4
_exptl_crystal_size_mid 0.05
_exptl_crystal_size_min 0.05
_refine_diff_density_max 1.444
_refine_diff_density_min -3.167
_refine_diff_density_rms 0.230
_refine_ls_extinction_method none
_refine_ls_goodness_of_fit_ref 0.858
_refine_ls_hydrogen_treatment constr
_refine_ls_matrix_type full
_refine_ls_number_parameters 172
_refine_ls_number_reflns 3462
_refine_ls_number_restraints 0
_refine_ls_restrained_S_all 0.858
_refine_ls_R_factor_all 0.0686
_refine_ls_R_factor_gt 0.0377
_refine_ls_shift/su_max 0.001
_refine_ls_shift/su_mean 0.000
_refine_ls_structure_factor_coef Fsqd
_refine_ls_weighting_details 'calc w=1/[\s^2^(Fo^2^)+(0.0734P)^2^+0.0000P] where P=(Fo^2^+2Fc^2^)/3'
_refine_ls_weighting_scheme calc
_refine_ls_wR_factor_gt 0.0918
_refine_ls_wR_factor_ref 0.1054
_reflns_number_gt 2237
_reflns_number_total 3462
_reflns_threshold_expression >2sigma(I)
_cod_duplicate_entry 4338541
_cod_data_source_file ic9000126_si_002_2.cif
_cod_data_source_block '[Re(CO)(NO)L3]'
_cod_database_code 4302301

loop_
_symmetry_equiv_pos_as_xyz
'x, y, z'
'-x, y+1/2, -z+1/2'
'-x, -y, -z'
'x, -y-1/2, z-1/2'

loop_
_atom_site_label
_atom_site_type_symbol
_atom_site_fract_x
_atom_site_fract_y
_atom_site_fract_z
_atom_site_U_iso_or_equiv
_atom_site_adp_type
_atom_site_occupancy
_atom_site_symmetry_multiplicity
_atom_site_calc_flag
_atom_site_refinement_flags
_atom_site_disorder_assembly
_atom_site_disorder_group
Re Re 0.702968(18) 0.74756(4) 0.033088(17) 0.01908(10) Uani 1 1 d . . .
N10 N 0.6296(5) 0.8259(10) 0.1088(5) 0.0278(14) Uani 1 1 d . . .
O10 O 0.5816(5) 0.8797(10) 0.1594(5) 0.0433(16) Uani 1 1 d . . .
C20 C 0.5813(6) 0.6194(10) -0.0518(5) 0.0247(14) Uani 1 1 d . . .
O20 O 0.5124(5) 0.5457(10) -0.1025(5) 0.0418(15) Uani 1 1 d . . .
S S 0.67549(14) 1.0578(3) -0.04562(13) 0.0217(3) Uani 1 1 d . . .
N N 0.8538(4) 0.8660(8) 0.1074(4) 0.0184(11) Uani 1 1 d . . .
C1 C 0.8534(6) 1.0831(9) 0.1024(5) 0.0235(14) Uani 1 1 d . . .
H1A H 0.9239 1.1324 0.1269 0.028 Uiso 1 1 calc R . .
H1B H 0.8120 1.1361 0.1406 0.028 Uiso 1 1 calc R . .
C2 C 0.8081(6) 1.1474(10) 0.0004(6) 0.0284(16) Uani 1 1 d . . .
H2A H 0.8504 1.0965 -0.0374 0.034 Uiso 1 1 calc R . .
H2B H 0.8086 1.2893 -0.0032 0.034 Uiso 1 1 calc R . .
C3 C 0.6644(6) 1.0362(11) -0.1709(5) 0.0273(15) Uani 1 1 d . . .
H3A H 0.7207 0.9554 -0.1788 0.033 Uiso 1 1 calc R . .
H3B H 0.5992 0.9721 -0.2030 0.033 Uiso 1 1 calc R . .
C4 C 0.6683(8) 1.2341(11) -0.2153(6) 0.0381(18) Uani 1 1 d . . .
H4A H 0.6625 1.2176 -0.2811 0.057 Uiso 1 1 calc R . .
H4B H 0.7332 1.2970 -0.1843 0.057 Uiso 1 1 calc R . .
H4C H 0.6117 1.3135 -0.2088 0.057 Uiso 1 1 calc R . .
C5 C 0.9343(6) 0.7831(9) 0.0649(5) 0.0226(14) Uani 1 1 d . . .
H5A H 0.9742 0.6835 0.1069 0.027 Uiso 1 1 calc R . .
H5B H 0.9820 0.8865 0.0599 0.027 Uiso 1 1 calc R . .
C6 C 0.8866(6) 0.6934(10) -0.0326(5) 0.0212(14) Uani 1 1 d . . .
O1 O 0.7879(4) 0.6615(8) -0.0558(4) 0.0230(10) Uani 1 1 d . . .
O2 O 0.9430(5) 0.6517(10) -0.0815(4) 0.0369(14) Uani 1 1 d . . .
C7 C 0.8757(6) 0.7873(10) 0.2060(5) 0.0231(15) Uani 1 1 d . . .
H7A H 0.8353 0.8583 0.2401 0.028 Uiso 1 1 calc R . .
H7B H 0.9489 0.8020 0.2396 0.028 Uiso 1 1 calc R . .
C8 C 0.8452(6) 0.5681(11) 0.1986(5) 0.0243(14) Uani 1 1 d . . .
O3 O 0.7747(4) 0.5167(7) 0.1220(4) 0.0231(10) Uani 1 1 d . . .
O4 O 0.8868(4) 0.4587(8) 0.2625(4) 0.0320(12) Uani 1 1 d . . .

loop_
_atom_site_aniso_label
_atom_site_aniso_U_11
_atom_site_aniso_U_22
_atom_site_aniso_U_33
_atom_site_aniso_U_23
_atom_site_aniso_U_13
_atom_site_aniso_U_12
Re 0.01694(13) 0.01930(13) 0.02142(14) -0.00049(13) 0.00620(10) -0.00264(12)
N10 0.018(3) 0.027(3) 0.040(4) -0.003(3) 0.011(3) -0.007(2)
O10 0.042(4) 0.051(4) 0.050(4) -0.017(3) 0.034(3) -0.004(3)
C20 0.020(3) 0.025(3) 0.025(4) -0.007(3) 0.002(3) -0.008(3)
O20 0.035(3) 0.046(3) 0.039(4) -0.006(3) 0.003(3) -0.007(3)
S 0.0211(8) 0.0227(7) 0.0225(8) 0.0021(7) 0.0084(7) 0.0023(6)
N 0.016(3) 0.019(2) 0.022(3) -0.002(2) 0.008(2) -0.002(2)
C1 0.027(4) 0.014(3) 0.030(4) -0.002(3) 0.010(3) 0.001(3)
C2 0.036(4) 0.016(3) 0.036(4) 0.002(3) 0.015(4) 0.002(3)
C3 0.029(4) 0.027(4) 0.025(4) 0.002(3) 0.007(3) 0.000(3)
C4 0.054(5) 0.027(4) 0.034(4) 0.001(4) 0.015(4) -0.002(4)
C5 0.020(3) 0.021(4) 0.029(4) -0.002(3) 0.011(3) 0.002(2)
C6 0.019(3) 0.022(3) 0.025(4) 0.000(3) 0.010(3) 0.005(2)
O1 0.027(3) 0.025(2) 0.023(2) -0.006(2) 0.015(2) -0.005(2)
O2 0.034(3) 0.056(4) 0.024(3) -0.004(3) 0.016(3) 0.004(3)
C7 0.023(3) 0.025(4) 0.022(3) -0.002(2) 0.008(3) -0.002(3)
C8 0.021(3) 0.032(4) 0.023(3) 0.004(3) 0.011(3) 0.003(3)
O3 0.026(3) 0.015(2) 0.024(3) 0.0049(18) 0.002(2) 0.0002(19)
O4 0.030(3) 0.031(3) 0.034(3) 0.012(2) 0.009(3) 0.003(2)

loop_
_atom_type_symbol
_atom_type_description
_atom_type_scat_dispersion_real
_atom_type_scat_dispersion_imag
_atom_type_scat_source
C C 0.0033 0.0016 'International Tables Vol C Tables 4.2.6.8 and 6.1.1.4'
H H 0.0000 0.0000 'International Tables Vol C Tables 4.2.6.8 and 6.1.1.4'
N N 0.0061 0.0033 'International Tables Vol C Tables 4.2.6.8 and 6.1.1.4'
O O 0.0106 0.0060 'International Tables Vol C Tables 4.2.6.8 and 6.1.1.4'
Re Re -1.0185 7.2310 'International Tables Vol C Tables 4.2.6.8 and 6.1.1.4'
S S 0.1246 0.1234 'International Tables Vol C Tables 4.2.6.8 and 6.1.1.4'

loop_
_geom_angle_atom_site_label_1
_geom_angle_atom_site_label_2
_geom_angle_atom_site_label_3
_geom_angle
_geom_angle_site_symmetry_1
_geom_angle_site_symmetry_3
_geom_angle_publ_flag
N10 Re C20 91.6(3) . . ?
N10 Re O1 179.0(2) . . ?
C20 Re O1 88.6(3) . . ?
N10 Re O3 93.9(3) . . ?
C20 Re O3 102.3(3) . . ?
O1 Re O3 87.0(2) . . ?
N10 Re N 100.1(3) . . ?
C20 Re N 168.3(3) . . ?
O1 Re N 79.7(2) . . ?
O3 Re N 76.7(2) . . ?
N10 Re S 90.3(2) . . ?
C20 Re S 95.8(2) . . ?
O1 Re S 88.75(16) . . ?
O3 Re S 161.29(15) . . ?
N Re S 84.58(16) . . ?
O10 N10 Re 179.2(6) . . ?
O20 C20 Re 178.3(7) . . ?
C2 S C3 101.0(4) . . ?
C2 S Re 96.9(2) . . ?
C3 S Re 112.2(2) . . ?
C1 N C7 113.8(5) . . ?
C1 N C5 110.3(5) . . ?
C7 N C5 107.9(5) . . ?
C1 N Re 111.0(4) . . ?
C7 N Re 104.5(4) . . ?
C5 N Re 109.1(4) . . ?
N C1 C2 109.5(6) . . ?
C1 C2 S 110.0(5) . . ?
C4 C3 S 111.5(6) . . ?
N C5 C6 112.9(6) . . ?
O2 C6 O1 124.7(7) . . ?
O2 C6 C5 119.4(7) . . ?
O1 C6 C5 115.9(6) . . ?
C6 O1 Re 119.9(5) . . ?
N C7 C8 107.8(6) . . ?
O4 C8 O3 124.8(7) . . ?
O4 C8 C7 119.4(7) . . ?
O3 C8 C7 115.8(6) . . ?
C8 O3 Re 115.5(4) . . ?

loop_
_geom_bond_atom_site_label_1
_geom_bond_atom_site_label_2
_geom_bond_distance
_geom_bond_site_symmetry_2
_geom_bond_publ_flag
Re N10 1.773(6) . ?
Re C20 1.955(7) . ?
Re O1 2.059(5) . ?
Re O3 2.099(5) . ?
Re N 2.161(6) . ?
Re S 2.3935(18) . ?
N10 O10 1.179(8) . ?
C20 O20 1.125(9) . ?
S C2 1.817(8) . ?
S C3 1.821(8) . ?
N C1 1.484(8) . ?
N C7 1.501(9) . ?
N C5 1.508(8) . ?
C1 C2 1.517(11) . ?
C3 C4 1.510(10) . ?
C5 C6 1.527(10) . ?
C6 O2 1.222(8) . ?
C6 O1 1.287(9) . ?
C7 C8 1.546(10) . ?
C8 O4 1.207(9) . ?
C8 O3 1.296(9) . ?
